data_7040137
loop_
_publ_author_name
'Urwin, Stephanie J.'
'Rogers, David M.'
'Nichol, Gary S.'
'Cowley, Michael J.'

_publ_section_title
;
 Ligand coordination modulates reductive elimination from aluminium(iii).
;
_journal_issue 35
_journal_name_full 'Dalton transactions (Cambridge, England : 2003)'
_journal_page_first 13695
_journal_page_last 13699
_journal_paper_doi 10.1039/c6dt02698b
_journal_volume 45
_journal_year 2016
_chemical_formula_moiety 'C27 H43 Al N2'
_chemical_formula_sum 'C27 H43 Al N2'
_chemical_formula_weight 422.61
_space_group_crystal_system monoclinic
_space_group_IT_number 14
_space_group_name_Hall '-P 2ybc'
_space_group_name_H-M_alt 'P 1 21/c 1'
_symmetry_space_group_name_Hall '-P 2ybc'
_symmetry_space_group_name_H-M 'P 1 21/c 1'
_atom_sites_solution_hydrogens mixed
_atom_sites_solution_primary direct
_audit_creation_date 2016-07-26
_audit_creation_method
;
Olex2 1.2-beta
(compiled 2016.07.25 svn.r3318 for OlexSys, GUI svn.r5204)
;
_audit_update_record
;
2016-07-26 deposited with the CCDC.
2016-08-04 downloaded from the CCDC.
;
_cell_angle_alpha 90
_cell_angle_beta 105.321(3)
_cell_angle_gamma 90
_cell_formula_units_Z 4
_cell_length_a 10.7729(3)
_cell_length_b 15.6899(4)
_cell_length_c 16.0285(5)
_cell_measurement_reflns_used 12723
_cell_measurement_temperature 120.00(10)
_cell_measurement_theta_max 29.0200
_cell_measurement_theta_min 3.6800
_cell_volume 2612.94(13)
_computing_cell_refinement
;
CrysAlisPro, Agilent Technologies,
Version 1.171.37.35 (release 13-08-2014 CrysAlis171 .NET)
(compiled Aug 13 2014,18:06:01)
;
_computing_data_collection
;
CrysAlisPro, Agilent Technologies,
Version 1.171.37.35 (release 13-08-2014 CrysAlis171 .NET)
(compiled Aug 13 2014,18:06:01)
;
_computing_data_reduction
;
CrysAlisPro, Agilent Technologies,
Version 1.171.37.35 (release 13-08-2014 CrysAlis171 .NET)
(compiled Aug 13 2014,18:06:01)
;
_computing_molecular_graphics 'Olex2 (Dolomanov et al., 2009)'
_computing_publication_material 'Olex2 (Dolomanov et al., 2009)'
_computing_structure_refinement 'ShelXL (Sheldrick, 2015)'
_computing_structure_solution 'ShelXS (Sheldrick, 2008)'
_diffrn_ambient_environment N~2~
_diffrn_ambient_temperature 120.00(10)
_diffrn_detector 'CCD plate'
_diffrn_detector_area_resol_mean 5.1574
_diffrn_detector_type Atlas
_diffrn_measured_fraction_theta_full 0.997
_diffrn_measured_fraction_theta_max 0.923
_diffrn_measurement_details
;
  1 omega  -79.00   17.00   1.0000    5.0000
omega____ theta____ kappa____ phi______ frames
    -       -9.2747  -57.0000  -30.0000 96

  2 omega  -20.00   31.00   1.0000    5.0000
omega____ theta____ kappa____ phi______ frames
    -       -9.2747  -99.0000   30.0000 51

  3 omega  -63.00   42.00   1.0000    5.0000
omega____ theta____ kappa____ phi______ frames
    -       10.8372  -77.0000   60.0000 105

  4 omega  -16.00   81.00   1.0000    5.0000
omega____ theta____ kappa____ phi______ frames
    -       10.8372   57.0000  150.0000 97

  5 omega  -63.00   42.00   1.0000    5.0000
omega____ theta____ kappa____ phi______ frames
    -       10.8372  -77.0000  -30.0000 105

  6 omega  -21.00   85.00   1.0000    5.0000
omega____ theta____ kappa____ phi______ frames
    -       10.8372   77.0000 -150.0000 106

  7 omega    2.00   57.00   1.0000    5.0000
omega____ theta____ kappa____ phi______ frames
    -       10.8372 -125.0000  -75.0000 55
;
_diffrn_measurement_device 'four-circle diffractometer'
_diffrn_measurement_device_type 'SuperNova, Dual, Cu at zero, Atlas'
_diffrn_measurement_method '\w scans'
_diffrn_orient_matrix_UB_11 -0.0403734000
_diffrn_orient_matrix_UB_12 -0.0363573000
_diffrn_orient_matrix_UB_13 -0.0097716000
_diffrn_orient_matrix_UB_21 -0.0550084000
_diffrn_orient_matrix_UB_22 0.0266807000
_diffrn_orient_matrix_UB_23 -0.0077234000
_diffrn_orient_matrix_UB_31 -0.0001017000
_diffrn_orient_matrix_UB_32 0.0034142000
_diffrn_orient_matrix_UB_33 -0.0441502000
_diffrn_radiation_monochromator mirror
_diffrn_radiation_probe x-ray
_diffrn_radiation_type MoK\a
_diffrn_radiation_wavelength 0.71073
_diffrn_reflns_av_R_equivalents 0.0544
_diffrn_reflns_av_unetI/netI 0.0415
_diffrn_reflns_Laue_measured_fraction_full 0.997
_diffrn_reflns_Laue_measured_fraction_max 0.923
_diffrn_reflns_limit_h_max 14
_diffrn_reflns_limit_h_min -14
_diffrn_reflns_limit_k_max 19
_diffrn_reflns_limit_k_min -21
_diffrn_reflns_limit_l_max 22
_diffrn_reflns_limit_l_min -21
_diffrn_reflns_number 46010
_diffrn_reflns_point_group_measured_fraction_full 0.997
_diffrn_reflns_point_group_measured_fraction_max 0.923
_diffrn_reflns_theta_full 26.000
_diffrn_reflns_theta_max 29.719
_diffrn_reflns_theta_min 3.122
_diffrn_source 'SuperNova (Mo) X-ray Source'
_diffrn_source_current 0.8
_diffrn_source_voltage 50
_exptl_absorpt_coefficient_mu 0.093
_exptl_absorpt_correction_T_max 0.998
_exptl_absorpt_correction_T_min 0.993
_exptl_absorpt_correction_type gaussian
_exptl_absorpt_process_details
;
CrysAlisPro, Agilent Technologies,
Version 1.171.37.35 (release 13-08-2014 CrysAlis171 .NET)
(compiled Aug 13 2014,18:06:01)
Numerical absorption correction based on gaussian integration over
            a multifaceted crystal model
Empirical absorption correction using spherical harmonics,
 implemented in SCALE3 ABSPACK scaling algorithm.
;
_exptl_crystal_colour colourless
_exptl_crystal_colour_primary colourless
_exptl_crystal_density_diffrn 1.074
_exptl_crystal_description prism
_exptl_crystal_F_000 928
_exptl_crystal_recrystallization_method 'The material was recrystallised from hexane by slow cooling'
_exptl_crystal_size_max 0.4194
_exptl_crystal_size_mid 0.1993
_exptl_crystal_size_min 0.1131
_refine_diff_density_max 0.296
_refine_diff_density_min -0.246
_refine_diff_density_rms 0.048
_refine_ls_extinction_method none
_refine_ls_goodness_of_fit_ref 1.043
_refine_ls_hydrogen_treatment mixed
_refine_ls_matrix_type full
_refine_ls_number_parameters 289
_refine_ls_number_reflns 6853
_refine_ls_number_restraints 0
_refine_ls_restrained_S_all 1.043
_refine_ls_R_factor_all 0.0724
_refine_ls_R_factor_gt 0.0514
_refine_ls_shift/su_max 0.000
_refine_ls_shift/su_mean 0.000
_refine_ls_structure_factor_coef Fsqd
_refine_ls_weighting_details 'w=1/[\s^2^(Fo^2^)+(0.0459P)^2^+1.5029P] where P=(Fo^2^+2Fc^2^)/3'
_refine_ls_weighting_scheme calc
_refine_ls_wR_factor_gt 0.1174
_refine_ls_wR_factor_ref 0.1278
_reflns_Friedel_coverage 0.000
_reflns_number_gt 5373
_reflns_number_total 6853
_reflns_threshold_expression 'I > 2\s(I)'
_cod_data_source_file c6dt02698b2.cif
_cod_data_source_block 4a
_cod_depositor_comments 'Adding full bibliography for 7040137--7040139.cif.'
_cod_original_cell_volume 2612.93(13)
_cod_database_code 7040137
_chemical_oxdiff_formula 'C27 H43 Al N2'
_chemical_oxdiff_usercomment '@ 120 K SU222'
_shelx_space_group_comment
;
The symmetry employed for this shelxl refinement is uniquely defined
by the following loop, which should always be used as a source of
symmetry information in preference to the above space-group names.
They are only intended as comments.
;
_reflns_odcompleteness_completeness 99.75
_reflns_odcompleteness_iscentric 1
_reflns_odcompleteness_theta 26.32
_olex2_refinement_description
;
1. Fixed Uiso
 At 1.5 times of:
  All C(H,H,H) groups
2.a Idealised Me refined as rotating group:
 C10(H10A,H10B,H10C), C11(H11A,H11B,H11C), C12(H12A,H12B,H12C), C13(H13A,H13B,
 H13C), C23(H23A,H23B,H23C), C25(H25A,H25B,H25C), C27(H27A,H27B,H27C), C26(H26A,
 H26B,H26C), C24(H24A,H24B,H24C), C16(H16A,H16B,H16C), C18(H18A,H18B,H18C),
 C20(H20A,H20B,H20C), C19(H19A,H19B,H19C), C17(H17A,H17B,H17C)
;
_shelx_shelxl_version_number 2014/7
_olex2_date_sample_submission 2015-11-17
_olex2_diffrn_ambient_temperature_device 'Oxford Cryosystems Cryostream 700+'
_olex2_exptl_crystal_mounting_method 'The crystal was mounted on a MITIGEN holder in Paratone oil'
_olex2_submission_original_sample_id 'SU 222'
_olex2_submission_special_instructions 'No special instructions were received'

loop_
_space_group_symop_operation_xyz
'x, y, z'
'-x, y+1/2, -z+1/2'
'-x, -y, -z'
'x, -y-1/2, z-1/2'

loop_
_atom_site_label
_atom_site_type_symbol
_atom_site_fract_x
_atom_site_fract_y
_atom_site_fract_z
_atom_site_U_iso_or_equiv
_atom_site_adp_type
_atom_site_occupancy
_atom_site_site_symmetry_order
_atom_site_calc_flag
_atom_site_refinement_flags_posn
Al1 Al 0.79265(4) 0.33070(3) 0.20056(3) 0.01830(12) Uani 1 1 d .
H H 0.7716(17) 0.3166(11) 0.1039(11) 0.028(5) Uiso 1 1 d .
N1 N 0.71249(12) 0.14497(8) 0.20562(8) 0.0195(3) Uani 1 1 d .
N2 N 0.79560(11) 0.18690(8) 0.33492(8) 0.0179(3) Uani 1 1 d .
C1 C 0.76780(14) 0.21372(9) 0.25183(9) 0.0179(3) Uani 1 1 d .
C8 C 0.75675(14) 0.10316(9) 0.34080(10) 0.0201(3) Uani 1 1 d .
C9 C 0.70497(14) 0.07639(10) 0.25886(10) 0.0215(3) Uani 1 1 d .
C10 C 0.85727(15) 0.23836(10) 0.41021(9) 0.0234(3) Uani 1 1 d .
H10A H 0.7976 0.2464 0.4463 0.035 Uiso 1 1 calc GR
H10B H 0.8807 0.2940 0.3911 0.035 Uiso 1 1 calc GR
H10C H 0.9349 0.2093 0.4438 0.035 Uiso 1 1 calc GR
C11 C 0.77533(18) 0.05798(10) 0.42496(10) 0.0287(4) Uani 1 1 d .
H11A H 0.8674 0.0482 0.4506 0.043 Uiso 1 1 calc GR
H11B H 0.7301 0.0032 0.4154 0.043 Uiso 1 1 calc GR
H11C H 0.7407 0.0929 0.4643 0.043 Uiso 1 1 calc GR
C12 C 0.65032(17) -0.00782(11) 0.22413(11) 0.0315(4) Uani 1 1 d .
H12A H 0.5657 0.0007 0.1834 0.047 Uiso 1 1 calc GR
H12B H 0.6413 -0.0441 0.2719 0.047 Uiso 1 1 calc GR
H12C H 0.7081 -0.0353 0.1943 0.047 Uiso 1 1 calc GR
C13 C 0.66085(16) 0.14232(11) 0.11178(10) 0.0277(3) Uani 1 1 d .
H13A H 0.5673 0.1347 0.0975 0.042 Uiso 1 1 calc GR
H13B H 0.6997 0.0946 0.0882 0.042 Uiso 1 1 calc GR
H13C H 0.6809 0.1959 0.0867 0.042 Uiso 1 1 calc GR
C5 C 0.98296(14) 0.37385(10) 0.23392(9) 0.0211(3) Uani 1 1 d .
C7 C 1.04554(14) 0.28907(10) 0.24205(10) 0.0223(3) Uani 1 1 d .
C22 C 1.10865(14) 0.27535(10) 0.32674(10) 0.0241(3) Uani 1 1 d .
C21 C 1.10102(15) 0.35193(11) 0.37554(10) 0.0251(3) Uani 1 1 d .
C6 C 1.02950(15) 0.41091(10) 0.32122(10) 0.0237(3) Uani 1 1 d .
C23 C 0.99576(18) 0.43057(12) 0.15877(11) 0.0335(4) Uani 1 1 d .
H23A H 0.9669 0.3990 0.1043 0.050 Uiso 1 1 calc GR
H23B H 1.0860 0.4473 0.1676 0.050 Uiso 1 1 calc GR
H23C H 0.9426 0.4817 0.1563 0.050 Uiso 1 1 calc GR
C25 C 1.03957(17) 0.23019(12) 0.16710(11) 0.0322(4) Uani 1 1 d .
H25A H 0.9510 0.2102 0.1438 0.048 Uiso 1 1 calc GR
H25B H 1.0963 0.1813 0.1867 0.048 Uiso 1 1 calc GR
H25C H 1.0676 0.2607 0.1219 0.048 Uiso 1 1 calc GR
C27 C 1.17184(18) 0.19371(12) 0.36568(13) 0.0364(4) Uani 1 1 d .
H27A H 1.1257 0.1707 0.4058 0.055 Uiso 1 1 calc GR
H27B H 1.2615 0.2051 0.3970 0.055 Uiso 1 1 calc GR
H27C H 1.1694 0.1522 0.3196 0.055 Uiso 1 1 calc GR
C26 C 1.16436(19) 0.36138(14) 0.47054(11) 0.0406(5) Uani 1 1 d .
H26A H 1.1342 0.3161 0.5025 0.061 Uiso 1 1 calc GR
H26B H 1.1422 0.4170 0.4904 0.061 Uiso 1 1 calc GR
H26C H 1.2579 0.3572 0.4807 0.061 Uiso 1 1 calc GR
C24 C 1.01271(18) 0.50337(11) 0.34013(13) 0.0354(4) Uani 1 1 d .
H24A H 1.0684 0.5382 0.3143 0.053 Uiso 1 1 calc GR
H24B H 1.0361 0.5123 0.4029 0.053 Uiso 1 1 calc GR
H24C H 0.9227 0.5199 0.3156 0.053 Uiso 1 1 calc GR
C2 C 0.64198(15) 0.40862(10) 0.21350(10) 0.0218(3) Uani 1 1 d .
C4 C 0.53977(14) 0.35407(10) 0.16120(10) 0.0223(3) Uani 1 1 d .
C15 C 0.49270(14) 0.30328(10) 0.21574(10) 0.0228(3) Uani 1 1 d .
C14 C 0.55419(14) 0.32739(10) 0.30388(10) 0.0214(3) Uani 1 1 d .
C3 C 0.63930(14) 0.39216(10) 0.30369(9) 0.0216(3) Uani 1 1 d .
C16 C 0.65686(18) 0.49913(11) 0.18281(12) 0.0320(4) Uani 1 1 d .
H16A H 0.7295 0.5270 0.2236 0.048 Uiso 1 1 calc GR
H16B H 0.5778 0.5314 0.1797 0.048 Uiso 1 1 calc GR
H16C H 0.6728 0.4972 0.1254 0.048 Uiso 1 1 calc GR
C18 C 0.49249(17) 0.35866(12) 0.06428(10) 0.0318(4) Uani 1 1 d .
H18A H 0.4568 0.4154 0.0472 0.048 Uiso 1 1 calc GR
H18B H 0.4255 0.3156 0.0437 0.048 Uiso 1 1 calc GR
H18C H 0.5643 0.3480 0.0388 0.048 Uiso 1 1 calc GR
C20 C 0.39423(17) 0.23368(12) 0.19243(12) 0.0343(4) Uani 1 1 d .
H20A H 0.3616 0.2303 0.1294 0.051 Uiso 1 1 calc GR
H20B H 0.3229 0.2460 0.2179 0.051 Uiso 1 1 calc GR
H20C H 0.4338 0.1792 0.2148 0.051 Uiso 1 1 calc GR
C19 C 0.52237(17) 0.28621(12) 0.38017(11) 0.0317(4) Uani 1 1 d .
H19A H 0.5761 0.3110 0.4337 0.048 Uiso 1 1 calc GR
H19B H 0.5388 0.2248 0.3795 0.048 Uiso 1 1 calc GR
H19C H 0.4314 0.2959 0.3771 0.048 Uiso 1 1 calc GR
C17 C 0.71225(17) 0.44331(11) 0.37998(11) 0.0301(4) Uani 1 1 d .
H17A H 0.8047 0.4334 0.3895 0.045 Uiso 1 1 calc GR
H17B H 0.6860 0.4260 0.4315 0.045 Uiso 1 1 calc GR
H17C H 0.6937 0.5040 0.3688 0.045 Uiso 1 1 calc GR

loop_
_atom_site_aniso_label
_atom_site_aniso_U_11
_atom_site_aniso_U_22
_atom_site_aniso_U_33
_atom_site_aniso_U_23
_atom_site_aniso_U_13
_atom_site_aniso_U_12
Al1 0.0204(2) 0.0191(2) 0.0150(2) 0.00074(17) 0.00390(17) -0.00164(16)
N1 0.0199(6) 0.0206(6) 0.0166(6) -0.0013(5) 0.0027(5) -0.0024(5)
N2 0.0177(6) 0.0188(6) 0.0170(6) -0.0010(5) 0.0044(5) -0.0014(5)
C1 0.0176(7) 0.0199(7) 0.0160(6) -0.0003(5) 0.0040(5) -0.0003(5)
C8 0.0210(7) 0.0186(7) 0.0222(7) 0.0012(6) 0.0083(6) 0.0000(5)
C9 0.0212(7) 0.0209(7) 0.0235(7) 0.0013(6) 0.0077(6) -0.0018(6)
C10 0.0282(8) 0.0247(8) 0.0158(7) -0.0027(6) 0.0030(6) -0.0034(6)
C11 0.0411(10) 0.0239(8) 0.0236(8) 0.0034(6) 0.0130(7) -0.0002(7)
C12 0.0371(10) 0.0243(8) 0.0321(9) -0.0029(7) 0.0074(8) -0.0102(7)
C13 0.0323(9) 0.0293(8) 0.0179(7) -0.0033(6) 0.0003(6) -0.0057(7)
C5 0.0203(7) 0.0230(7) 0.0198(7) 0.0008(6) 0.0047(6) -0.0047(6)
C7 0.0188(7) 0.0241(8) 0.0251(8) -0.0028(6) 0.0079(6) -0.0035(6)
C22 0.0190(7) 0.0255(8) 0.0274(8) 0.0023(6) 0.0054(6) -0.0031(6)
C21 0.0233(8) 0.0314(9) 0.0196(7) -0.0011(6) 0.0037(6) -0.0073(6)
C6 0.0246(8) 0.0224(8) 0.0237(8) -0.0039(6) 0.0060(6) -0.0070(6)
C23 0.0332(9) 0.0376(10) 0.0290(9) 0.0064(7) 0.0069(7) -0.0117(7)
C25 0.0262(8) 0.0365(9) 0.0345(9) -0.0121(8) 0.0091(7) -0.0010(7)
C27 0.0301(9) 0.0328(9) 0.0450(11) 0.0104(8) 0.0079(8) 0.0042(7)
C26 0.0417(11) 0.0533(12) 0.0227(9) -0.0012(8) 0.0013(8) -0.0087(9)
C24 0.0352(10) 0.0258(9) 0.0450(11) -0.0095(8) 0.0100(8) -0.0084(7)
C2 0.0236(8) 0.0219(7) 0.0198(7) 0.0005(6) 0.0057(6) 0.0009(6)
C4 0.0198(7) 0.0269(8) 0.0189(7) -0.0005(6) 0.0030(6) 0.0044(6)
C15 0.0186(7) 0.0263(8) 0.0230(7) -0.0026(6) 0.0045(6) 0.0012(6)
C14 0.0198(7) 0.0265(8) 0.0185(7) 0.0002(6) 0.0059(6) 0.0032(6)
C3 0.0213(7) 0.0239(8) 0.0190(7) -0.0026(6) 0.0044(6) 0.0031(6)
C16 0.0374(10) 0.0251(8) 0.0342(9) 0.0062(7) 0.0107(8) 0.0036(7)
C18 0.0278(9) 0.0449(10) 0.0199(8) 0.0019(7) 0.0016(7) 0.0062(7)
C20 0.0256(8) 0.0428(10) 0.0334(9) -0.0062(8) 0.0061(7) -0.0097(7)
C19 0.0310(9) 0.0423(10) 0.0235(8) 0.0021(7) 0.0103(7) -0.0030(7)
C17 0.0331(9) 0.0319(9) 0.0247(8) -0.0078(7) 0.0066(7) -0.0026(7)

loop_
_atom_type_symbol
_atom_type_description
_atom_type_scat_dispersion_real
_atom_type_scat_dispersion_imag
_atom_type_scat_source
C C 0.0033 0.0016 'International Tables Vol C Tables 4.2.6.8 and 6.1.1.4'
H H 0.0000 0.0000 'International Tables Vol C Tables 4.2.6.8 and 6.1.1.4'
Al Al 0.0645 0.0514 'International Tables Vol C Tables 4.2.6.8 and 6.1.1.4'
N N 0.0061 0.0033 'International Tables Vol C Tables 4.2.6.8 and 6.1.1.4'

loop_
_exptl_crystal_face_index_h
_exptl_crystal_face_index_k
_exptl_crystal_face_index_l
_exptl_crystal_face_perp_dist
_exptl_oxdiff_crystal_face_indexfrac_h
_exptl_oxdiff_crystal_face_indexfrac_k
_exptl_oxdiff_crystal_face_indexfrac_l
_exptl_oxdiff_crystal_face_x
_exptl_oxdiff_crystal_face_y
_exptl_oxdiff_crystal_face_z
13 9 1 0.0459 12.9884 8.9835 1.0115 -0.8609 -0.4826 -0.0153
-13 -9 -1 0.0672 -12.9884 -8.9835 -1.0115 0.8609 0.4826 0.0153
1 -1 -22 0.1976 1.0084 -0.9940 -21.9771 0.2102 0.0877 0.9668
0 1 22 0.1794 -0.0094 0.9934 21.9779 -0.2505 -0.1427 -0.9669
11 -14 0 0.0656 10.9878 -13.9918 0.0051 0.0650 -0.9778 -0.0491
-11 14 0 0.0656 -10.9878 13.9918 -0.0051 -0.0650 0.9778 0.0491
3 3 -22 0.1990 3.0070 3.0009 -21.9745 -0.0158 0.0844 0.9801
-3 -3 22 0.1990 -3.0070 -3.0009 21.9745 0.0158 -0.0844 -0.9801

loop_
_geom_angle_atom_site_label_1
_geom_angle_atom_site_label_2
_geom_angle_atom_site_label_3
_geom_angle
C1 Al1 H 106.1(7)
C1 Al1 C5 114.16(6)
C1 Al1 C2 107.24(6)
C5 Al1 H 100.3(7)
C2 Al1 H 106.0(7)
C2 Al1 C5 121.42(6)
C1 N1 C9 111.69(12)
C1 N1 C13 125.39(13)
C9 N1 C13 122.87(13)
C1 N2 C8 111.63(12)
C1 N2 C10 125.21(12)
C8 N2 C10 123.16(12)
N1 C1 Al1 125.24(10)
N2 C1 Al1 130.73(10)
N2 C1 N1 103.99(12)
N2 C8 C11 122.71(13)
C9 C8 N2 106.40(13)
C9 C8 C11 130.89(14)
N1 C9 C12 122.53(14)
C8 C9 N1 106.28(13)
C8 C9 C12 131.18(14)
N2 C10 H10A 109.5
N2 C10 H10B 109.5
N2 C10 H10C 109.5
H10A C10 H10B 109.5
H10A C10 H10C 109.5
H10B C10 H10C 109.5
C8 C11 H11A 109.5
C8 C11 H11B 109.5
C8 C11 H11C 109.5
H11A C11 H11B 109.5
H11A C11 H11C 109.5
H11B C11 H11C 109.5
C9 C12 H12A 109.5
C9 C12 H12B 109.5
C9 C12 H12C 109.5
H12A C12 H12B 109.5
H12A C12 H12C 109.5
H12B C12 H12C 109.5
N1 C13 H13A 109.5
N1 C13 H13B 109.5
N1 C13 H13C 109.5
H13A C13 H13B 109.5
H13A C13 H13C 109.5
H13B C13 H13C 109.5
C7 C5 Al1 97.15(9)
C7 C5 C23 117.20(13)
C6 C5 Al1 115.77(10)
C6 C5 C7 103.75(13)
C6 C5 C23 115.97(13)
C23 C5 Al1 105.84(10)
C5 C7 C25 123.99(14)
C22 C7 C5 108.94(13)
C22 C7 C25 127.06(15)
C7 C22 C21 108.78(14)
C7 C22 C27 126.72(16)
C21 C22 C27 124.46(15)
C22 C21 C26 123.64(16)
C6 C21 C22 108.78(14)
C6 C21 C26 127.58(16)
C5 C6 C24 122.88(15)
C21 C6 C5 109.37(14)
C21 C6 C24 127.24(15)
C5 C23 H23A 109.5
C5 C23 H23B 109.5
C5 C23 H23C 109.5
H23A C23 H23B 109.5
H23A C23 H23C 109.5
H23B C23 H23C 109.5
C7 C25 H25A 109.5
C7 C25 H25B 109.5
C7 C25 H25C 109.5
H25A C25 H25B 109.5
H25A C25 H25C 109.5
H25B C25 H25C 109.5
C22 C27 H27A 109.5
C22 C27 H27B 109.5
C22 C27 H27C 109.5
H27A C27 H27B 109.5
H27A C27 H27C 109.5
H27B C27 H27C 109.5
C21 C26 H26A 109.5
C21 C26 H26B 109.5
C21 C26 H26C 109.5
H26A C26 H26B 109.5
H26A C26 H26C 109.5
H26B C26 H26C 109.5
C6 C24 H24A 109.5
C6 C24 H24B 109.5
C6 C24 H24C 109.5
H24A C24 H24B 109.5
H24A C24 H24C 109.5
H24B C24 H24C 109.5
C4 C2 Al1 95.01(9)
C4 C2 C3 104.55(12)
C4 C2 C16 119.02(14)
C3 C2 Al1 102.23(10)
C3 C2 C16 120.64(13)
C16 C2 Al1 111.28(11)
C2 C4 C18 124.04(14)
C15 C4 C2 108.75(13)
C15 C4 C18 127.13(15)
C4 C15 C14 108.62(14)
C4 C15 C20 128.26(15)
C14 C15 C20 123.12(14)
C15 C14 C19 122.69(14)
C3 C14 C15 109.08(13)
C3 C14 C19 128.22(14)
C2 C3 C17 124.28(14)
C14 C3 C2 108.56(13)
C14 C3 C17 127.04(14)
C2 C16 H16A 109.5
C2 C16 H16B 109.5
C2 C16 H16C 109.5
H16A C16 H16B 109.5
H16A C16 H16C 109.5
H16B C16 H16C 109.5
C4 C18 H18A 109.5
C4 C18 H18B 109.5
C4 C18 H18C 109.5
H18A C18 H18B 109.5
H18A C18 H18C 109.5
H18B C18 H18C 109.5
C15 C20 H20A 109.5
C15 C20 H20B 109.5
C15 C20 H20C 109.5
H20A C20 H20B 109.5
H20A C20 H20C 109.5
H20B C20 H20C 109.5
C14 C19 H19A 109.5
C14 C19 H19B 109.5
C14 C19 H19C 109.5
H19A C19 H19B 109.5
H19A C19 H19C 109.5
H19B C19 H19C 109.5
C3 C17 H17A 109.5
C3 C17 H17B 109.5
C3 C17 H17C 109.5
H17A C17 H17B 109.5
H17A C17 H17C 109.5
H17B C17 H17C 109.5

loop_
_geom_bond_atom_site_label_1
_geom_bond_atom_site_label_2
_geom_bond_distance
Al1 H 1.522(18)
Al1 C1 2.0571(15)
Al1 C5 2.0901(15)
Al1 C2 2.0857(16)
N1 C1 1.3542(18)
N1 C9 1.3890(19)
N1 C13 1.4598(19)
N2 C1 1.3527(18)
N2 C8 1.3897(18)
N2 C10 1.4581(18)
C8 C9 1.351(2)
C8 C11 1.490(2)
C9 C12 1.493(2)
C10 H10A 0.9800
C10 H10B 0.9800
C10 H10C 0.9800
C11 H11A 0.9800
C11 H11B 0.9800
C11 H11C 0.9800
C12 H12A 0.9800
C12 H12B 0.9800
C12 H12C 0.9800
C13 H13A 0.9800
C13 H13B 0.9800
C13 H13C 0.9800
C5 C7 1.481(2)
C5 C6 1.475(2)
C5 C23 1.533(2)
C7 C22 1.365(2)
C7 C25 1.503(2)
C22 C21 1.448(2)
C22 C27 1.506(2)
C21 C6 1.361(2)
C21 C26 1.502(2)
C6 C24 1.503(2)
C23 H23A 0.9800
C23 H23B 0.9800
C23 H23C 0.9800
C25 H25A 0.9800
C25 H25B 0.9800
C25 H25C 0.9800
C27 H27A 0.9800
C27 H27B 0.9800
C27 H27C 0.9800
C26 H26A 0.9800
C26 H26B 0.9800
C26 H26C 0.9800
C24 H24A 0.9800
C24 H24B 0.9800
C24 H24C 0.9800
C2 C4 1.470(2)
C2 C3 1.476(2)
C2 C16 1.525(2)
C4 C15 1.375(2)
C4 C18 1.503(2)
C15 C14 1.443(2)
C15 C20 1.499(2)
C14 C3 1.369(2)
C14 C19 1.501(2)
C3 C17 1.500(2)
C16 H16A 0.9800
C16 H16B 0.9800
C16 H16C 0.9800
C18 H18A 0.9800
C18 H18B 0.9800
C18 H18C 0.9800
C20 H20A 0.9800
C20 H20B 0.9800
C20 H20C 0.9800
C19 H19A 0.9800
C19 H19B 0.9800
C19 H19C 0.9800
C17 H17A 0.9800
C17 H17B 0.9800
C17 H17C 0.9800

loop_
_geom_torsion_atom_site_label_1
_geom_torsion_atom_site_label_2
_geom_torsion_atom_site_label_3
_geom_torsion_atom_site_label_4
_geom_torsion
Al1 C5 C7 C22 -112.56(11)
Al1 C5 C7 C25 68.24(15)
Al1 C5 C6 C21 100.19(14)
Al1 C5 C6 C24 -87.43(16)
Al1 C2 C4 C15 97.48(12)
Al1 C2 C4 C18 -85.59(15)
Al1 C2 C3 C14 -92.28(12)
Al1 C2 C3 C17 91.52(15)
N2 C8 C9 N1 -0.68(16)
N2 C8 C9 C12 178.18(16)
C1 N1 C9 C8 0.19(17)
C1 N1 C9 C12 -178.79(14)
C1 N2 C8 C9 0.97(16)
C1 N2 C8 C11 -179.72(14)
C8 N2 C1 Al1 176.98(11)
C8 N2 C1 N1 -0.83(15)
C9 N1 C1 Al1 -177.58(10)
C9 N1 C1 N2 0.39(16)
C10 N2 C1 Al1 -2.4(2)
C10 N2 C1 N1 179.80(13)
C10 N2 C8 C9 -179.65(13)
C10 N2 C8 C11 -0.3(2)
C11 C8 C9 N1 -179.90(15)
C11 C8 C9 C12 -1.0(3)
C13 N1 C1 Al1 -0.2(2)
C13 N1 C1 N2 177.76(13)
C13 N1 C9 C8 -177.25(13)
C13 N1 C9 C12 3.8(2)
C5 C7 C22 C21 -5.34(17)
C5 C7 C22 C27 172.26(15)
C7 C5 C6 C21 -4.90(16)
C7 C5 C6 C24 167.47(14)
C7 C22 C21 C6 2.18(18)
C7 C22 C21 C26 -177.49(15)
C22 C21 C6 C5 1.92(17)
C22 C21 C6 C24 -170.03(15)
C6 C5 C7 C22 6.24(16)
C6 C5 C7 C25 -172.96(14)
C23 C5 C7 C22 135.50(14)
C23 C5 C7 C25 -43.7(2)
C23 C5 C6 C21 -134.90(15)
C23 C5 C6 C24 37.5(2)
C25 C7 C22 C21 173.83(15)
C25 C7 C22 C27 -8.6(3)
C27 C22 C21 C6 -175.49(15)
C27 C22 C21 C26 4.8(2)
C26 C21 C6 C5 -178.42(15)
C26 C21 C6 C24 9.6(3)
C2 C4 C15 C14 4.51(17)
C2 C4 C15 C20 -175.61(16)
C4 C2 C3 C14 6.27(16)
C4 C2 C3 C17 -169.93(14)
C4 C15 C14 C3 -0.45(18)
C4 C15 C14 C19 178.29(14)
C15 C14 C3 C2 -3.77(17)
C15 C14 C3 C17 172.29(15)
C3 C2 C4 C15 -6.56(16)
C3 C2 C4 C18 170.37(14)
C16 C2 C4 C15 -144.80(14)
C16 C2 C4 C18 32.1(2)
C16 C2 C3 C14 143.67(15)
C16 C2 C3 C17 -32.5(2)
C18 C4 C15 C14 -172.30(15)
C18 C4 C15 C20 7.6(3)
C20 C15 C14 C3 179.66(15)
C20 C15 C14 C19 -1.6(2)
C19 C14 C3 C2 177.57(15)
C19 C14 C3 C17 -6.4(3)
